data_4068299
loop_
_publ_author_name
'Ojwach, Stephen O.'
'Guzei, Ilia A.'
'Benade, Letitia L.'
'Mapolie, Selwyn F.'
'Darkwa, James'

_publ_section_title
;
 (Pyrazol-1-ylmethyl)pyridine Nickel Complexes: Ethylene Oligomerization
 and Unusual Friedel&#x2212;Crafts Alkylation Catalysts
;
_journal_issue 7
_journal_name_full Organometallics
_journal_page_first 2127
_journal_paper_doi 10.1021/om8006322
_journal_volume 28
_journal_year 2009
_chemical_formula_moiety 'C17.33 H25.67 Br2 Cl0.67 N3 Ni'
_chemical_formula_sum 'C17.33 H25.67 Br2 Cl0.67 N3 Ni'
_chemical_formula_weight 518.24
_space_group_IT_number 2
_symmetry_cell_setting triclinic
_symmetry_Int_Tables_number 2
_symmetry_space_group_name_Hall '-P 1'
_symmetry_space_group_name_H-M 'P -1'
_atom_sites_solution_hydrogens geom
_atom_sites_solution_primary direct
_atom_sites_solution_secondary difmap
_audit_creation_method
;
manual editing of the CIF file 
created by SHELXTL Ver. 6.10
and processed with modiCIfer-03272007. 
;
_audit_update_record ' '
_cell_angle_alpha 112.4110(10)
_cell_angle_beta 96.3090(10)
_cell_angle_gamma 96.0090(10)
_cell_formula_units_Z 6
_cell_length_a 12.0603(5)
_cell_length_b 14.8620(6)
_cell_length_c 19.0284(8)
_cell_measurement_reflns_used 22509
_cell_measurement_temperature 105(2)
_cell_measurement_theta_max 29.9033
_cell_measurement_theta_min 2.2275
_cell_volume 3093.8(2)
_computing_cell_refinement 'SAINT Ver. 7.24A (Bruker-AXS, 2007)'
_computing_data_collection 'SMART Ver. 5.622 (Bruker-AXS, 2000)'
_computing_data_reduction 'SAINT Ver. 7.24A'
_computing_molecular_graphics SHELXTL
_computing_publication_material SHELXTL
_computing_structure_refinement SHELXTL
_computing_structure_solution 'SHELXTL (Bruker-AXS, 2007)'
_diffrn_ambient_temperature 105(2)
_diffrn_measured_fraction_theta_full 0.953
_diffrn_measured_fraction_theta_max 0.953
_diffrn_measurement_device_type 'Bruker CCD-1000 area detector'
_diffrn_measurement_method '0.25\% \w and 0.36 \% \f scans'
_diffrn_radiation_monochromator graphite
_diffrn_radiation_source 'fine-focus sealed tube'
_diffrn_radiation_type Mo-K\a
_diffrn_radiation_wavelength 0.71073
_diffrn_reflns_av_R_equivalents 0.0251
_diffrn_reflns_av_sigmaI/netI 0.0277
_diffrn_reflns_limit_h_max 16
_diffrn_reflns_limit_h_min -16
_diffrn_reflns_limit_k_max 20
_diffrn_reflns_limit_k_min -20
_diffrn_reflns_limit_l_max 26
_diffrn_reflns_limit_l_min -26
_diffrn_reflns_number 46452
_diffrn_reflns_theta_full 29.90
_diffrn_reflns_theta_max 29.90
_diffrn_reflns_theta_min 1.92
_diffrn_standards_number 0
_exptl_absorpt_coefficient_mu 4.906
_exptl_absorpt_correction_T_max 0.7460
_exptl_absorpt_correction_T_min 0.5681
_exptl_absorpt_correction_type multi-scan
_exptl_absorpt_process_details
;
SADABS  (Bruker-AXS, 2007)
;
_exptl_crystal_colour blue
_exptl_crystal_density_diffrn 1.669
_exptl_crystal_density_method 'not measured'
_exptl_crystal_description block
_exptl_crystal_F_000 1560
_exptl_crystal_size_max 0.46
_exptl_crystal_size_mid 0.38
_exptl_crystal_size_min 0.17
_refine_diff_density_max 0.681
_refine_diff_density_min -0.600
_refine_diff_density_rms 0.077
_refine_ls_extinction_method none
_refine_ls_goodness_of_fit_ref 0.977
_refine_ls_hydrogen_treatment constr
_refine_ls_matrix_type full
_refine_ls_number_parameters 667
_refine_ls_number_reflns 17035
_refine_ls_number_restraints 0
_refine_ls_restrained_S_all 0.977
_refine_ls_R_factor_all 0.0296
_refine_ls_R_factor_gt 0.0229
_refine_ls_shift/su_max 0.004
_refine_ls_shift/su_mean 0.000
_refine_ls_structure_factor_coef Fsqd
_refine_ls_weighting_details 'calc w=1/[\s^2^(Fo^2^)+(0.0280P)^2^+1.5605P] where P=(Fo^2^+2Fc^2^)/3'
_refine_ls_weighting_scheme calc
_refine_ls_wR_factor_gt 0.0537
_refine_ls_wR_factor_ref 0.0561
_reflns_number_gt 14841
_reflns_number_total 17035
_reflns_threshold_expression I>2\s(I)
_cod_data_source_file om8006322_si_002.cif
_cod_data_source_block darkwa76
_cod_original_sg_symbol_Hall '-P 1        '
_cod_original_sg_symbol_H-M 'P -1        '
_cod_database_code 4068299

loop_
_symmetry_equiv_pos_as_xyz
'x, y, z'
'-x, -y, -z'

loop_
_atom_site_label
_atom_site_type_symbol
_atom_site_fract_x
_atom_site_fract_y
_atom_site_fract_z
_atom_site_U_iso_or_equiv
_atom_site_adp_type
_atom_site_occupancy
_atom_site_symmetry_multiplicity
_atom_site_calc_flag
_atom_site_refinement_flags
Ni1 Ni 0.033861(17) 0.735448(15) 0.654259(12) 0.01321(4) Uani 1 1 d .
Ni1A Ni 0.443405(16) 0.240591(15) 0.612998(12) 0.01255(4) Uani 1 1 d .
Ni1B Ni 0.921566(17) 0.216711(15) 0.936316(12) 0.01270(4) Uani 1 1 d .
Br1 Br 0.120702(14) 0.871873(12) 0.770747(10) 0.01839(4) Uani 1 1 d .
Br2 Br -0.011290(15) 0.765268(16) 0.542300(11) 0.02586(4) Uani 1 1 d .
Br1A Br 0.479002(14) 0.396682(12) 0.718953(10) 0.01807(4) Uani 1 1 d .
Br2A Br 0.405452(15) 0.232258(16) 0.485638(10) 0.02531(4) Uani 1 1 d .
Br1B Br 1.067443(13) 0.307000(11) 1.044519(9) 0.01481(3) Uani 1 1 d .
Br2B Br 0.957774(15) 0.166427(13) 0.808687(10) 0.01891(4) Uani 1 1 d .
N1 N -0.11760(11) 0.68679(10) 0.67473(8) 0.0142(3) Uani 1 1 d .
N2 N 0.06402(11) 0.58125(10) 0.71018(8) 0.0124(2) Uani 1 1 d .
N3 N 0.10448(11) 0.62283(10) 0.66289(8) 0.0129(3) Uani 1 1 d .
N1A N 0.30070(11) 0.16466(10) 0.62160(8) 0.0135(3) Uani 1 1 d .
N2A N 0.50433(11) 0.11473(10) 0.69215(8) 0.0125(2) Uani 1 1 d .
N3A N 0.54088(11) 0.15654(10) 0.64413(7) 0.0112(2) Uani 1 1 d .
N1B N 0.88088(11) 0.08780(10) 0.94590(8) 0.0142(3) Uani 1 1 d .
N2B N 0.73696(11) 0.23741(10) 1.02611(8) 0.0126(3) Uani 1 1 d .
N3B N 0.78550(11) 0.27037(10) 0.97648(8) 0.0123(2) Uani 1 1 d .
C1 C -0.21587(14) 0.69535(12) 0.63883(10) 0.0172(3) Uani 1 1 d .
H1 H -0.2139 0.7292 0.6054 0.021 Uiso 1 1 calc R
C2 C -0.32000(15) 0.65666(13) 0.64861(11) 0.0206(3) Uani 1 1 d .
H2 H -0.3879 0.6641 0.6224 0.025 Uiso 1 1 calc R
C3 C -0.32330(15) 0.60707(13) 0.69714(11) 0.0211(4) Uani 1 1 d .
H3 H -0.3935 0.5791 0.7043 0.025 Uiso 1 1 calc R
C4 C -0.22212(14) 0.59890(13) 0.73523(10) 0.0190(3) Uani 1 1 d .
H4 H -0.2223 0.5662 0.7695 0.023 Uiso 1 1 calc R
C5 C -0.12086(13) 0.63905(12) 0.72266(9) 0.0142(3) Uani 1 1 d .
C6 C -0.00801(13) 0.63468(12) 0.76321(9) 0.0138(3) Uani 1 1 d .
H6A H 0.0316 0.7027 0.7941 0.017 Uiso 1 1 calc R
H6B H -0.0208 0.6023 0.7991 0.017 Uiso 1 1 calc R
C7 C -0.04421(14) 0.39842(13) 0.73276(11) 0.0199(3) Uani 1 1 d .
H7A H -0.0836 0.4537 0.7578 0.030 Uiso 1 1 calc R
H7B H -0.0592 0.3481 0.7535 0.030 Uiso 1 1 calc R
H7C H -0.0713 0.3699 0.6771 0.030 Uiso 1 1 calc R
C8 C 0.12854(15) 0.48911(13) 0.83516(10) 0.0188(3) Uani 1 1 d .
H8A H 0.2103 0.5106 0.8431 0.028 Uiso 1 1 calc R
H8B H 0.1130 0.4442 0.8608 0.028 Uiso 1 1 calc R
H8C H 0.0911 0.5467 0.8569 0.028 Uiso 1 1 calc R
C9 C 0.14187(16) 0.34462(13) 0.71621(11) 0.0214(4) Uani 1 1 d .
H9A H 0.1158 0.3104 0.6606 0.032 Uiso 1 1 calc R
H9B H 0.1232 0.3000 0.7416 0.032 Uiso 1 1 calc R
H9C H 0.2239 0.3654 0.7260 0.032 Uiso 1 1 calc R
C10 C 0.08357(13) 0.43551(12) 0.74830(9) 0.0145(3) Uani 1 1 d .
C11 C 0.11070(13) 0.50024(11) 0.70506(9) 0.0130(3) Uani 1 1 d .
C12 C 0.18337(13) 0.48899(12) 0.65206(9) 0.0147(3) Uani 1 1 d .
H12 H 0.2286 0.4385 0.6356 0.018 Uiso 1 1 calc R
C13 C 0.17786(13) 0.56586(12) 0.62711(9) 0.0136(3) Uani 1 1 d .
C14 C 0.24206(14) 0.58539(12) 0.56895(9) 0.0157(3) Uani 1 1 d .
C15 C 0.34317(16) 0.52944(15) 0.56008(11) 0.0252(4) Uani 1 1 d .
H15A H 0.3911 0.5504 0.6104 0.038 Uiso 1 1 calc R
H15B H 0.3871 0.5438 0.5242 0.038 Uiso 1 1 calc R
H15C H 0.3158 0.4584 0.5400 0.038 Uiso 1 1 calc R
C16 C 0.16371(15) 0.54784(13) 0.49062(10) 0.0205(3) Uani 1 1 d .
H16A H 0.1311 0.4787 0.4758 0.031 Uiso 1 1 calc R
H16B H 0.2073 0.5534 0.4515 0.031 Uiso 1 1 calc R
H16C H 0.1029 0.5875 0.4947 0.031 Uiso 1 1 calc R
C17 C 0.28685(15) 0.69591(13) 0.59712(10) 0.0204(3) Uani 1 1 d .
H17A H 0.2232 0.7319 0.5971 0.031 Uiso 1 1 calc R
H17B H 0.3368 0.7065 0.5628 0.031 Uiso 1 1 calc R
H17C H 0.3291 0.7199 0.6495 0.031 Uiso 1 1 calc R
C1A C 0.20432(13) 0.14694(12) 0.57191(10) 0.0164(3) Uani 1 1 d .
H1A H 0.2037 0.1725 0.5331 0.020 Uiso 1 1 calc R
C2A C 0.10637(14) 0.09272(12) 0.57559(10) 0.0196(3) Uani 1 1 d .
H2A H 0.0395 0.0821 0.5402 0.024 Uiso 1 1 calc R
C3A C 0.10654(14) 0.05414(13) 0.63109(11) 0.0211(4) Uani 1 1 d .
H3A H 0.0401 0.0165 0.6343 0.025 Uiso 1 1 calc R
C4A C 0.20584(14) 0.07149(13) 0.68222(10) 0.0189(3) Uani 1 1 d .
H4A H 0.2082 0.0457 0.7209 0.023 Uiso 1 1 calc R
C5A C 0.30150(13) 0.12710(12) 0.67603(9) 0.0147(3) Uani 1 1 d .
C6A C 0.41050(13) 0.15147(12) 0.73100(9) 0.0143(3) Uani 1 1 d .
H6A1 H 0.4295 0.2239 0.7591 0.017 Uiso 1 1 calc R
H6A2 H 0.4001 0.1225 0.7693 0.017 Uiso 1 1 calc R
C7A C 0.44639(17) -0.06953(14) 0.73063(12) 0.0278(4) Uani 1 1 d .
H7A1 H 0.3865 -0.0287 0.7403 0.042 Uiso 1 1 calc R
H7A2 H 0.4432 -0.1102 0.7608 0.042 Uiso 1 1 calc R
H7A3 H 0.4358 -0.1123 0.6757 0.042 Uiso 1 1 calc R
C8A C 0.58067(16) 0.06807(13) 0.84017(10) 0.0213(4) Uani 1 1 d .
H8A1 H 0.6557 0.1083 0.8542 0.032 Uiso 1 1 calc R
H8A2 H 0.5751 0.0297 0.8720 0.032 Uiso 1 1 calc R
H8A3 H 0.5229 0.1111 0.8488 0.032 Uiso 1 1 calc R
C9A C 0.65396(18) -0.06876(14) 0.74385(12) 0.0272(4) Uani 1 1 d .
H9A1 H 0.6452 -0.1140 0.6896 0.041 Uiso 1 1 calc R
H9A2 H 0.6466 -0.1068 0.7758 0.041 Uiso 1 1 calc R
H9A3 H 0.7287 -0.0277 0.7595 0.041 Uiso 1 1 calc R
C10A C 0.56214(15) -0.00265(12) 0.75436(10) 0.0173(3) Uani 1 1 d .
C11A C 0.57477(13) 0.05374(11) 0.70309(9) 0.0140(3) Uani 1 1 d .
C12A C 0.65822(14) 0.05576(12) 0.65916(9) 0.0158(3) Uani 1 1 d .
H12A H 0.7197 0.0199 0.6540 0.019 Uiso 1 1 calc R
C13A C 0.63540(13) 0.12025(11) 0.62379(9) 0.0125(3) Uani 1 1 d .
C14A C 0.70249(13) 0.14823(12) 0.57067(9) 0.0145(3) Uani 1 1 d .
C15A C 0.82401(14) 0.12829(14) 0.58475(11) 0.0218(4) Uani 1 1 d .
H15D H 0.8566 0.1651 0.6392 0.033 Uiso 1 1 calc R
H15E H 0.8698 0.1495 0.5527 0.033 Uiso 1 1 calc R
H15F H 0.8229 0.0576 0.5713 0.033 Uiso 1 1 calc R
C16A C 0.64961(15) 0.08455(14) 0.48648(10) 0.0212(3) Uani 1 1 d .
H16D H 0.6460 0.0147 0.4772 0.032 Uiso 1 1 calc R
H16E H 0.6960 0.0999 0.4521 0.032 Uiso 1 1 calc R
H16F H 0.5732 0.0985 0.4765 0.032 Uiso 1 1 calc R
C17A C 0.70733(14) 0.25814(12) 0.58737(10) 0.0169(3) Uani 1 1 d .
H17D H 0.6327 0.2701 0.5704 0.025 Uiso 1 1 calc R
H17E H 0.7626 0.2776 0.5596 0.025 Uiso 1 1 calc R
H17F H 0.7299 0.2970 0.6428 0.025 Uiso 1 1 calc R
C1B C 0.90983(14) 0.00417(12) 0.89775(10) 0.0176(3) Uani 1 1 d .
H1B H 0.9519 0.0067 0.8590 0.021 Uiso 1 1 calc R
C2B C 0.88069(15) -0.08575(13) 0.90251(11) 0.0212(3) Uani 1 1 d .
H2B H 0.9029 -0.1437 0.8679 0.025 Uiso 1 1 calc R
C3B C 0.81874(16) -0.08970(13) 0.95842(11) 0.0224(4) Uani 1 1 d .
H3B H 0.7969 -0.1506 0.9625 0.027 Uiso 1 1 calc R
C4B C 0.78880(14) -0.00328(13) 1.00865(10) 0.0184(3) Uani 1 1 d .
H4B H 0.7461 -0.0044 1.0475 0.022 Uiso 1 1 calc R
C5B C 0.82176(13) 0.08463(12) 1.00155(9) 0.0147(3) Uani 1 1 d .
C6B C 0.80064(13) 0.18120(12) 1.05935(9) 0.0141(3) Uani 1 1 d .
H6B1 H 0.7591 0.1679 1.0973 0.017 Uiso 1 1 calc R
H6B2 H 0.8743 0.2220 1.0875 0.017 Uiso 1 1 calc R
C7B C 0.52128(15) 0.14868(13) 1.06978(11) 0.0226(4) Uani 1 1 d .
H7B1 H 0.4841 0.1248 1.0161 0.034 Uiso 1 1 calc R
H7B2 H 0.4664 0.1388 1.1016 0.034 Uiso 1 1 calc R
H7B3 H 0.5833 0.1121 1.0730 0.034 Uiso 1 1 calc R
C8B C 0.46809(15) 0.31580(14) 1.10020(11) 0.0231(4) Uani 1 1 d .
H8B1 H 0.4961 0.3867 1.1204 0.035 Uiso 1 1 calc R
H8B2 H 0.4173 0.3025 1.1331 0.035 Uiso 1 1 calc R
H8B3 H 0.4269 0.2940 1.0477 0.035 Uiso 1 1 calc R
C9B C 0.63217(15) 0.29869(14) 1.18261(10) 0.0224(4) Uani 1 1 d .
H9B1 H 0.6934 0.2609 1.1848 0.034 Uiso 1 1 calc R
H9B2 H 0.5796 0.2915 1.2166 0.034 Uiso 1 1 calc R
H9B3 H 0.6638 0.3684 1.1994 0.034 Uiso 1 1 calc R
C10B C 0.56856(14) 0.25958(12) 1.09919(10) 0.0160(3) Uani 1 1 d .
C11B C 0.64268(13) 0.27809(11) 1.04471(9) 0.0134(3) Uani 1 1 d .
C12B C 0.62964(13) 0.33728(12) 1.00413(9) 0.0146(3) Uani 1 1 d .
H12B H 0.5707 0.3750 1.0044 0.018 Uiso 1 1 calc R
C13B C 0.71948(13) 0.33125(11) 0.96271(9) 0.0128(3) Uani 1 1 d .
C14B C 0.74502(13) 0.38245(12) 0.90983(9) 0.0136(3) Uani 1 1 d .
C15B C 0.87178(14) 0.42426(12) 0.92679(10) 0.0173(3) Uani 1 1 d .
H15G H 0.8939 0.4654 0.9819 0.026 Uiso 1 1 calc R
H15H H 0.8866 0.4642 0.8970 0.026 Uiso 1 1 calc R
H15I H 0.9155 0.3698 0.9123 0.026 Uiso 1 1 calc R
C16B C 0.70983(14) 0.30986(12) 0.82525(9) 0.0170(3) Uani 1 1 d .
H16G H 0.7532 0.2552 0.8147 0.025 Uiso 1 1 calc R
H16H H 0.7249 0.3440 0.7914 0.025 Uiso 1 1 calc R
H16I H 0.6290 0.2841 0.8157 0.025 Uiso 1 1 calc R
C17B C 0.67803(15) 0.46826(13) 0.92470(11) 0.0201(3) Uani 1 1 d .
H17G H 0.5969 0.4425 0.9116 0.030 Uiso 1 1 calc R
H17H H 0.6980 0.5040 0.8928 0.030 Uiso 1 1 calc R
H17I H 0.6963 0.5131 0.9792 0.030 Uiso 1 1 calc R
C1S C 0.24744(17) 0.27477(16) 0.89869(14) 0.0316(5) Uani 1 1 d .
H1S1 H 0.1812 0.2605 0.8582 0.038 Uiso 1 1 calc R
H1S2 H 0.2249 0.3111 0.9491 0.038 Uiso 1 1 calc R
Cl1 Cl 0.28597(5) 0.16227(4) 0.89656(3) 0.03083(10) Uani 1 1 d .
Cl2 Cl 0.35753(4) 0.34955(3) 0.88405(3) 0.02493(9) Uani 1 1 d .

loop_
_atom_site_aniso_label
_atom_site_aniso_U_11
_atom_site_aniso_U_22
_atom_site_aniso_U_33
_atom_site_aniso_U_23
_atom_site_aniso_U_13
_atom_site_aniso_U_12
Ni1 0.01486(9) 0.01252(9) 0.01356(10) 0.00641(8) 0.00292(7) 0.00228(7)
Ni1A 0.01134(9) 0.01314(9) 0.01414(10) 0.00649(8) 0.00174(7) 0.00227(7)
Ni1B 0.01334(9) 0.01216(9) 0.01306(10) 0.00500(8) 0.00436(7) 0.00167(7)
Br1 0.02339(8) 0.01334(7) 0.01631(8) 0.00421(6) 0.00269(6) 0.00090(6)
Br2 0.02362(9) 0.04059(11) 0.02419(9) 0.02328(9) 0.00570(7) 0.00869(8)
Br1A 0.01934(8) 0.01316(7) 0.01987(8) 0.00465(6) 0.00343(6) 0.00201(6)
Br2A 0.01990(8) 0.04291(11) 0.01845(9) 0.01734(8) 0.00244(6) 0.00840(8)
Br1B 0.01421(7) 0.01404(7) 0.01493(8) 0.00430(6) 0.00322(5) 0.00170(6)
Br2B 0.02434(8) 0.01972(8) 0.01423(8) 0.00688(6) 0.00719(6) 0.00545(6)
N1 0.0158(6) 0.0138(6) 0.0131(6) 0.0046(5) 0.0033(5) 0.0043(5)
N2 0.0141(6) 0.0122(6) 0.0120(6) 0.0050(5) 0.0048(5) 0.0030(5)
N3 0.0158(6) 0.0127(6) 0.0108(6) 0.0048(5) 0.0048(5) 0.0024(5)
N1A 0.0121(6) 0.0118(6) 0.0147(7) 0.0023(5) 0.0042(5) 0.0040(5)
N2A 0.0125(6) 0.0133(6) 0.0127(6) 0.0064(5) 0.0028(5) 0.0013(5)
N3A 0.0116(6) 0.0121(6) 0.0112(6) 0.0060(5) 0.0025(5) 0.0010(5)
N1B 0.0147(6) 0.0145(6) 0.0141(7) 0.0063(5) 0.0025(5) 0.0024(5)
N2B 0.0138(6) 0.0136(6) 0.0125(6) 0.0070(5) 0.0034(5) 0.0019(5)
N3B 0.0140(6) 0.0119(6) 0.0115(6) 0.0053(5) 0.0033(5) 0.0006(5)
C1 0.0188(8) 0.0181(8) 0.0166(8) 0.0081(6) 0.0041(6) 0.0053(6)
C2 0.0172(8) 0.0226(8) 0.0235(9) 0.0101(7) 0.0027(7) 0.0060(7)
C3 0.0166(8) 0.0238(9) 0.0269(9) 0.0125(7) 0.0081(7) 0.0048(7)
C4 0.0192(8) 0.0207(8) 0.0225(9) 0.0121(7) 0.0087(7) 0.0061(6)
C5 0.0165(7) 0.0130(7) 0.0134(7) 0.0043(6) 0.0047(6) 0.0049(6)
C6 0.0165(7) 0.0139(7) 0.0123(7) 0.0052(6) 0.0052(6) 0.0052(6)
C7 0.0160(7) 0.0207(8) 0.0245(9) 0.0116(7) 0.0036(6) -0.0016(6)
C8 0.0221(8) 0.0184(8) 0.0176(8) 0.0086(7) 0.0024(6) 0.0047(6)
C9 0.0277(9) 0.0149(8) 0.0256(9) 0.0093(7) 0.0115(7) 0.0083(7)
C10 0.0160(7) 0.0128(7) 0.0163(8) 0.0072(6) 0.0043(6) 0.0025(6)
C11 0.0131(7) 0.0109(7) 0.0136(7) 0.0037(6) 0.0020(6) 0.0011(5)
C12 0.0156(7) 0.0125(7) 0.0159(8) 0.0047(6) 0.0055(6) 0.0030(6)
C13 0.0136(7) 0.0134(7) 0.0125(7) 0.0041(6) 0.0023(6) 0.0004(6)
C14 0.0171(7) 0.0165(7) 0.0145(8) 0.0063(6) 0.0059(6) 0.0023(6)
C15 0.0235(9) 0.0314(10) 0.0273(10) 0.0145(8) 0.0143(7) 0.0111(8)
C16 0.0260(9) 0.0197(8) 0.0128(8) 0.0039(6) 0.0039(6) 0.0004(7)
C17 0.0245(8) 0.0180(8) 0.0176(8) 0.0071(7) 0.0053(7) -0.0032(7)
C1A 0.0148(7) 0.0135(7) 0.0175(8) 0.0020(6) 0.0011(6) 0.0058(6)
C2A 0.0124(7) 0.0160(8) 0.0232(9) -0.0004(7) 0.0016(6) 0.0043(6)
C3A 0.0132(7) 0.0183(8) 0.0265(9) 0.0027(7) 0.0066(7) 0.0001(6)
C4A 0.0162(7) 0.0184(8) 0.0218(9) 0.0067(7) 0.0074(6) 0.0019(6)
C5A 0.0134(7) 0.0140(7) 0.0152(8) 0.0030(6) 0.0058(6) 0.0034(6)
C6A 0.0131(7) 0.0166(7) 0.0130(7) 0.0051(6) 0.0047(6) 0.0020(6)
C7A 0.0324(10) 0.0225(9) 0.0272(10) 0.0152(8) -0.0062(8) -0.0105(8)
C8A 0.0284(9) 0.0203(8) 0.0150(8) 0.0087(7) -0.0010(7) 0.0005(7)
C9A 0.0402(11) 0.0220(9) 0.0252(10) 0.0141(8) 0.0045(8) 0.0116(8)
C10A 0.0228(8) 0.0137(7) 0.0158(8) 0.0082(6) -0.0007(6) -0.0005(6)
C11A 0.0166(7) 0.0110(7) 0.0131(7) 0.0041(6) 0.0000(6) 0.0014(6)
C12A 0.0158(7) 0.0151(7) 0.0163(8) 0.0055(6) 0.0022(6) 0.0045(6)
C13A 0.0115(6) 0.0129(7) 0.0112(7) 0.0029(6) 0.0016(5) 0.0022(5)
C14A 0.0125(7) 0.0188(8) 0.0129(7) 0.0058(6) 0.0047(6) 0.0040(6)
C15A 0.0144(7) 0.0316(10) 0.0247(9) 0.0143(8) 0.0084(7) 0.0086(7)
C16A 0.0236(8) 0.0232(9) 0.0147(8) 0.0040(7) 0.0047(6) 0.0068(7)
C17A 0.0151(7) 0.0196(8) 0.0184(8) 0.0100(7) 0.0048(6) 0.0012(6)
C1B 0.0192(8) 0.0173(8) 0.0170(8) 0.0067(6) 0.0045(6) 0.0050(6)
C2B 0.0248(9) 0.0152(8) 0.0245(9) 0.0069(7) 0.0068(7) 0.0078(7)
C3B 0.0256(9) 0.0164(8) 0.0293(10) 0.0132(7) 0.0052(7) 0.0041(7)
C4B 0.0193(8) 0.0181(8) 0.0227(9) 0.0120(7) 0.0068(6) 0.0044(6)
C5B 0.0135(7) 0.0158(7) 0.0151(8) 0.0072(6) 0.0009(6) 0.0019(6)
C6B 0.0145(7) 0.0160(7) 0.0135(7) 0.0073(6) 0.0030(6) 0.0039(6)
C7B 0.0210(8) 0.0221(9) 0.0251(9) 0.0099(7) 0.0072(7) -0.0016(7)
C8B 0.0193(8) 0.0296(10) 0.0245(9) 0.0126(8) 0.0096(7) 0.0086(7)
C9B 0.0231(8) 0.0285(9) 0.0152(8) 0.0076(7) 0.0061(7) 0.0030(7)
C10B 0.0151(7) 0.0183(8) 0.0154(8) 0.0068(6) 0.0056(6) 0.0022(6)
C11B 0.0133(7) 0.0129(7) 0.0121(7) 0.0032(6) 0.0019(6) 0.0007(6)
C12B 0.0135(7) 0.0147(7) 0.0156(8) 0.0057(6) 0.0027(6) 0.0031(6)
C13B 0.0133(7) 0.0110(7) 0.0121(7) 0.0033(6) 0.0010(5) 0.0001(5)
C14B 0.0135(7) 0.0128(7) 0.0147(8) 0.0062(6) 0.0021(6) 0.0011(6)
C15B 0.0160(7) 0.0157(7) 0.0203(8) 0.0084(7) 0.0025(6) -0.0015(6)
C16B 0.0198(8) 0.0161(7) 0.0136(8) 0.0052(6) 0.0007(6) 0.0015(6)
C17B 0.0228(8) 0.0166(8) 0.0256(9) 0.0118(7) 0.0077(7) 0.0056(7)
C1S 0.0215(9) 0.0317(11) 0.0486(13) 0.0204(10) 0.0159(9) 0.0060(8)
Cl1 0.0465(3) 0.0268(2) 0.0256(2) 0.01418(19) 0.0158(2) 0.0079(2)
Cl2 0.0255(2) 0.0219(2) 0.0279(2) 0.00768(18) 0.01446(17) 0.00409(17)

loop_
_atom_type_symbol
_atom_type_description
_atom_type_scat_dispersion_real
_atom_type_scat_dispersion_imag
_atom_type_scat_source
C C 0.0033 0.0016 'International Tables Vol C Tables 4.2.6.8 and 6.1.1.4'
H H 0.0000 0.0000 'International Tables Vol C Tables 4.2.6.8 and 6.1.1.4'
N N 0.0061 0.0033 'International Tables Vol C Tables 4.2.6.8 and 6.1.1.4'
Ni Ni 0.3393 1.1124 'International Tables Vol C Tables 4.2.6.8 and 6.1.1.4'
Br Br -0.2901 2.4595 'International Tables Vol C Tables 4.2.6.8 and 6.1.1.4'
Cl Cl 0.1484 0.1585 'International Tables Vol C Tables 4.2.6.8 and 6.1.1.4'

loop_
_geom_angle_atom_site_label_1
_geom_angle_atom_site_label_2
_geom_angle_atom_site_label_3
_geom_angle
_geom_angle_publ_flag
N3 Ni1 N1 93.48(5) yes
N3 Ni1 Br2 127.34(4) yes
N1 Ni1 Br2 104.19(4) yes
N3 Ni1 Br1 102.90(4) yes
N1 Ni1 Br1 106.01(4) yes
Br2 Ni1 Br1 118.321(11) yes
N3A Ni1A N1A 92.55(5) yes
N3A Ni1A Br2A 123.90(4) yes
N1A Ni1A Br2A 102.47(4) yes
N3A Ni1A Br1A 105.58(4) yes
N1A Ni1A Br1A 107.75(4) yes
Br2A Ni1A Br1A 119.755(11) yes
N3B Ni1B N1B 94.21(5) yes
N3B Ni1B Br2B 127.20(4) yes
N1B Ni1B Br2B 102.65(4) yes
N3B Ni1B Br1B 101.48(4) yes
N1B Ni1B Br1B 103.84(4) yes
Br2B Ni1B Br1B 121.575(10) yes
C1 N1 C5 118.47(14) ?
C1 N1 Ni1 122.10(11) ?
C5 N1 Ni1 119.32(11) ?
C11 N2 N3 111.59(13) ?
C11 N2 C6 130.24(13) ?
N3 N2 C6 117.67(13) ?
C13 N3 N2 105.72(13) ?
C13 N3 Ni1 136.34(11) ?
N2 N3 Ni1 117.50(10) ?
C1A N1A C5A 118.72(14) ?
C1A N1A Ni1A 121.26(11) ?
C5A N1A Ni1A 119.98(11) ?
C11A N2A N3A 111.45(13) ?
C11A N2A C6A 130.46(14) ?
N3A N2A C6A 117.39(13) ?
C13A N3A N2A 106.02(12) ?
C13A N3A Ni1A 135.29(11) ?
N2A N3A Ni1A 118.36(10) ?
C1B N1B C5B 118.97(14) ?
C1B N1B Ni1B 121.56(11) ?
C5B N1B Ni1B 119.46(11) ?
C11B N2B N3B 111.04(13) ?
C11B N2B C6B 130.50(13) ?
N3B N2B C6B 117.54(12) ?
C13B N3B N2B 106.31(12) ?
C13B N3B Ni1B 134.55(11) ?
N2B N3B Ni1B 118.98(10) ?
N1 C1 C2 122.60(16) ?
N1 C1 H1 118.7 ?
C2 C1 H1 118.7 ?
C3 C2 C1 118.92(16) ?
C3 C2 H2 120.5 ?
C1 C2 H2 120.5 ?
C2 C3 C4 118.87(16) ?
C2 C3 H3 120.6 ?
C4 C3 H3 120.6 ?
C5 C4 C3 119.25(16) ?
C5 C4 H4 120.4 ?
C3 C4 H4 120.4 ?
N1 C5 C4 121.89(15) ?
N1 C5 C6 116.00(14) ?
C4 C5 C6 122.09(15) ?
N2 C6 C5 112.99(13) ?
N2 C6 H6A 109.0 ?
C5 C6 H6A 109.0 ?
N2 C6 H6B 109.0 ?
C5 C6 H6B 109.0 ?
H6A C6 H6B 107.8 ?
C10 C7 H7A 109.5 ?
C10 C7 H7B 109.5 ?
H7A C7 H7B 109.5 ?
C10 C7 H7C 109.5 ?
H7A C7 H7C 109.5 ?
H7B C7 H7C 109.5 ?
C10 C8 H8A 109.5 ?
C10 C8 H8B 109.5 ?
H8A C8 H8B 109.5 ?
C10 C8 H8C 109.5 ?
H8A C8 H8C 109.5 ?
H8B C8 H8C 109.5 ?
C10 C9 H9A 109.5 ?
C10 C9 H9B 109.5 ?
H9A C9 H9B 109.5 ?
C10 C9 H9C 109.5 ?
H9A C9 H9C 109.5 ?
H9B C9 H9C 109.5 ?
C11 C10 C9 107.63(13) ?
C11 C10 C7 110.30(13) ?
C9 C10 C7 107.18(14) ?
C11 C10 C8 111.72(13) ?
C9 C10 C8 108.26(14) ?
C7 C10 C8 111.54(14) ?
N2 C11 C12 105.98(14) ?
N2 C11 C10 125.51(14) ?
C12 C11 C10 128.49(15) ?
C11 C12 C13 107.18(14) ?
C11 C12 H12 126.4 ?
C13 C12 H12 126.4 ?
N3 C13 C12 109.54(14) ?
N3 C13 C14 123.25(14) ?
C12 C13 C14 127.22(15) ?
C13 C14 C17 110.29(13) ?
C13 C14 C15 108.82(14) ?
C17 C14 C15 108.46(14) ?
C13 C14 C16 109.30(13) ?
C17 C14 C16 110.82(14) ?
C15 C14 C16 109.11(15) ?
C14 C15 H15A 109.5 ?
C14 C15 H15B 109.5 ?
H15A C15 H15B 109.5 ?
C14 C15 H15C 109.5 ?
H15A C15 H15C 109.5 ?
H15B C15 H15C 109.5 ?
C14 C16 H16A 109.5 ?
C14 C16 H16B 109.5 ?
H16A C16 H16B 109.5 ?
C14 C16 H16C 109.5 ?
H16A C16 H16C 109.5 ?
H16B C16 H16C 109.5 ?
C14 C17 H17A 109.5 ?
C14 C17 H17B 109.5 ?
H17A C17 H17B 109.5 ?
C14 C17 H17C 109.5 ?
H17A C17 H17C 109.5 ?
H17B C17 H17C 109.5 ?
N1A C1A C2A 122.11(16) ?
N1A C1A H1A 118.9 ?
C2A C1A H1A 118.9 ?
C3A C2A C1A 119.49(16) ?
C3A C2A H2A 120.3 ?
C1A C2A H2A 120.3 ?
C2A C3A C4A 118.75(15) ?
C2A C3A H3A 120.6 ?
C4A C3A H3A 120.6 ?
C5A C4A C3A 119.17(17) ?
C5A C4A H4A 120.4 ?
C3A C4A H4A 120.4 ?
N1A C5A C4A 121.75(15) ?
N1A C5A C6A 116.27(13) ?
C4A C5A C6A 121.95(15) ?
N2A C6A C5A 112.65(13) ?
N2A C6A H6A1 109.1 ?
C5A C6A H6A1 109.1 ?
N2A C6A H6A2 109.1 ?
C5A C6A H6A2 109.1 ?
H6A1 C6A H6A2 107.8 ?
C10A C7A H7A1 109.5 ?
C10A C7A H7A2 109.5 ?
H7A1 C7A H7A2 109.5 ?
C10A C7A H7A3 109.5 ?
H7A1 C7A H7A3 109.5 ?
H7A2 C7A H7A3 109.5 ?
C10A C8A H8A1 109.5 ?
C10A C8A H8A2 109.5 ?
H8A1 C8A H8A2 109.5 ?
C10A C8A H8A3 109.5 ?
H8A1 C8A H8A3 109.5 ?
H8A2 C8A H8A3 109.5 ?
C10A C9A H9A1 109.5 ?
C10A C9A H9A2 109.5 ?
H9A1 C9A H9A2 109.5 ?
C10A C9A H9A3 109.5 ?
H9A1 C9A H9A3 109.5 ?
H9A2 C9A H9A3 109.5 ?
C11A C10A C9A 108.00(14) ?
C11A C10A C7A 110.90(14) ?
C9A C10A C7A 107.93(15) ?
C11A C10A C8A 111.22(13) ?
C9A C10A C8A 107.50(15) ?
C7A C10A C8A 111.12(15) ?
N2A C11A C12A 105.74(14) ?
N2A C11A C10A 125.81(15) ?
C12A C11A C10A 128.45(15) ?
C11A C12A C13A 107.36(15) ?
C11A C12A H12A 126.3 ?
C13A C12A H12A 126.3 ?
N3A C13A C12A 109.42(14) ?
N3A C13A C14A 122.82(14) ?
C12A C13A C14A 127.76(14) ?
C13A C14A C17A 110.79(13) ?
C13A C14A C16A 109.61(13) ?
C17A C14A C16A 110.68(14) ?
C13A C14A C15A 108.44(13) ?
C17A C14A C15A 108.40(13) ?
C16A C14A C15A 108.86(14) ?
C14A C15A H15D 109.5 ?
C14A C15A H15E 109.5 ?
H15D C15A H15E 109.5 ?
C14A C15A H15F 109.5 ?
H15D C15A H15F 109.5 ?
H15E C15A H15F 109.5 ?
C14A C16A H16D 109.5 ?
C14A C16A H16E 109.5 ?
H16D C16A H16E 109.5 ?
C14A C16A H16F 109.5 ?
H16D C16A H16F 109.5 ?
H16E C16A H16F 109.5 ?
C14A C17A H17D 109.5 ?
C14A C17A H17E 109.5 ?
H17D C17A H17E 109.5 ?
C14A C17A H17F 109.5 ?
H17D C17A H17F 109.5 ?
H17E C17A H17F 109.5 ?
N1B C1B C2B 122.41(16) ?
N1B C1B H1B 118.8 ?
C2B C1B H1B 118.8 ?
C3B C2B C1B 118.87(17) ?
C3B C2B H2B 120.6 ?
C1B C2B H2B 120.6 ?
C2B C3B C4B 119.01(16) ?
C2B C3B H3B 120.5 ?
C4B C3B H3B 120.5 ?
C5B C4B C3B 119.37(16) ?
C5B C4B H4B 120.3 ?
C3B C4B H4B 120.3 ?
N1B C5B C4B 121.35(16) ?
N1B C5B C6B 117.50(14) ?
C4B C5B C6B 120.99(15) ?
N2B C6B C5B 114.46(13) ?
N2B C6B H6B1 108.6 ?
C5B C6B H6B1 108.6 ?
N2B C6B H6B2 108.6 ?
C5B C6B H6B2 108.6 ?
H6B1 C6B H6B2 107.6 ?
C10B C7B H7B1 109.5 ?
C10B C7B H7B2 109.5 ?
H7B1 C7B H7B2 109.5 ?
C10B C7B H7B3 109.5 ?
H7B1 C7B H7B3 109.5 ?
H7B2 C7B H7B3 109.5 ?
C10B C8B H8B1 109.5 ?
C10B C8B H8B2 109.5 ?
H8B1 C8B H8B2 109.5 ?
C10B C8B H8B3 109.5 ?
H8B1 C8B H8B3 109.5 ?
H8B2 C8B H8B3 109.5 ?
C10B C9B H9B1 109.5 ?
C10B C9B H9B2 109.5 ?
H9B1 C9B H9B2 109.5 ?
C10B C9B H9B3 109.5 ?
H9B1 C9B H9B3 109.5 ?
H9B2 C9B H9B3 109.5 ?
C11B C10B C8B 108.09(14) ?
C11B C10B C9B 112.03(13) ?
C8B C10B C9B 107.30(15) ?
C11B C10B C7B 110.28(14) ?
C8B C10B C7B 108.11(14) ?
C9B C10B C7B 110.86(15) ?
N2B C11B C12B 106.06(14) ?
N2B C11B C10B 125.48(14) ?
C12B C11B C10B 128.46(15) ?
C11B C12B C13B 107.26(14) ?
C11B C12B H12B 126.4 ?
C13B C12B H12B 126.4 ?
N3B C13B C12B 109.32(14) ?
N3B C13B C14B 122.24(14) ?
C12B C13B C14B 128.44(15) ?
C13B C14B C17B 109.34(13) ?
C13B C14B C16B 110.03(13) ?
C17B C14B C16B 108.65(14) ?
C13B C14B C15B 109.57(13) ?
C17B C14B C15B 108.44(13) ?
C16B C14B C15B 110.77(14) ?
C14B C15B H15G 109.5 ?
C14B C15B H15H 109.5 ?
H15G C15B H15H 109.5 ?
C14B C15B H15I 109.5 ?
H15G C15B H15I 109.5 ?
H15H C15B H15I 109.5 ?
C14B C16B H16G 109.5 ?
C14B C16B H16H 109.5 ?
H16G C16B H16H 109.5 ?
C14B C16B H16I 109.5 ?
H16G C16B H16I 109.5 ?
H16H C16B H16I 109.5 ?
C14B C17B H17G 109.5 ?
C14B C17B H17H 109.5 ?
H17G C17B H17H 109.5 ?
C14B C17B H17I 109.5 ?
H17G C17B H17I 109.5 ?
H17H C17B H17I 109.5 ?
Cl2 C1S Cl1 112.56(11) ?
Cl2 C1S H1S1 109.1 ?
Cl1 C1S H1S1 109.1 ?
Cl2 C1S H1S2 109.1 ?
Cl1 C1S H1S2 109.1 ?
H1S1 C1S H1S2 107.8 ?

loop_
_geom_bond_atom_site_label_1
_geom_bond_atom_site_label_2
_geom_bond_distance
_geom_bond_publ_flag
Ni1 N3 2.0077(14) yes
Ni1 N1 2.0263(14) yes
Ni1 Br2 2.3552(3) yes
Ni1 Br1 2.3957(3) yes
Ni1A N3A 2.0029(13) yes
Ni1A N1A 2.0146(13) yes
Ni1A Br2A 2.3693(3) yes
Ni1A Br1A 2.3803(3) yes
Ni1B N3B 1.9994(14) yes
Ni1B N1B 2.0084(14) yes
Ni1B Br2B 2.3590(3) yes
Ni1B Br1B 2.3954(3) yes
N1 C1 1.344(2) ?
N1 C5 1.354(2) ?
N2 C11 1.357(2) ?
N2 N3 1.3738(17) ?
N2 C6 1.459(2) ?
N3 C13 1.347(2) ?
N1A C1A 1.349(2) ?
N1A C5A 1.351(2) ?
N2A C11A 1.361(2) ?
N2A N3A 1.3710(17) ?
N2A C6A 1.460(2) ?
N3A C13A 1.344(2) ?
N1B C1B 1.341(2) ?
N1B C5B 1.352(2) ?
N2B C11B 1.361(2) ?
N2B N3B 1.3743(17) ?
N2B C6B 1.455(2) ?
N3B C13B 1.344(2) ?
C1 C2 1.387(2) ?
C1 H1 0.9500 ?
C2 C3 1.385(2) ?
C2 H2 0.9500 ?
C3 C4 1.390(2) ?
C3 H3 0.9500 ?
C4 C5 1.388(2) ?
C4 H4 0.9500 ?
C5 C6 1.509(2) ?
C6 H6A 0.9900 ?
C6 H6B 0.9900 ?
C7 C10 1.538(2) ?
C7 H7A 0.9800 ?
C7 H7B 0.9800 ?
C7 H7C 0.9800 ?
C8 C10 1.539(2) ?
C8 H8A 0.9800 ?
C8 H8B 0.9800 ?
C8 H8C 0.9800 ?
C9 C10 1.535(2) ?
C9 H9A 0.9800 ?
C9 H9B 0.9800 ?
C9 H9C 0.9800 ?
C10 C11 1.519(2) ?
C11 C12 1.382(2) ?
C12 C13 1.399(2) ?
C12 H12 0.9500 ?
C13 C14 1.515(2) ?
C14 C17 1.535(2) ?
C14 C15 1.535(2) ?
C14 C16 1.540(2) ?
C15 H15A 0.9800 ?
C15 H15B 0.9800 ?
C15 H15C 0.9800 ?
C16 H16A 0.9800 ?
C16 H16B 0.9800 ?
C16 H16C 0.9800 ?
C17 H17A 0.9800 ?
C17 H17B 0.9800 ?
C17 H17C 0.9800 ?
C1A C2A 1.383(2) ?
C1A H1A 0.9500 ?
C2A C3A 1.381(3) ?
C2A H2A 0.9500 ?
C3A C4A 1.391(2) ?
C3A H3A 0.9500 ?
C4A C5A 1.390(2) ?
C4A H4A 0.9500 ?
C5A C6A 1.504(2) ?
C6A H6A1 0.9900 ?
C6A H6A2 0.9900 ?
C7A C10A 1.539(2) ?
C7A H7A1 0.9800 ?
C7A H7A2 0.9800 ?
C7A H7A3 0.9800 ?
C8A C10A 1.544(2) ?
C8A H8A1 0.9800 ?
C8A H8A2 0.9800 ?
C8A H8A3 0.9800 ?
C9A C10A 1.536(3) ?
C9A H9A1 0.9800 ?
C9A H9A2 0.9800 ?
C9A H9A3 0.9800 ?
C10A C11A 1.519(2) ?
C11A C12A 1.382(2) ?
C12A C13A 1.398(2) ?
C12A H12A 0.9500 ?
C13A C14A 1.510(2) ?
C14A C17A 1.534(2) ?
C14A C16A 1.537(2) ?
C14A C15A 1.540(2) ?
C15A H15D 0.9800 ?
C15A H15E 0.9800 ?
C15A H15F 0.9800 ?
C16A H16D 0.9800 ?
C16A H16E 0.9800 ?
C16A H16F 0.9800 ?
C17A H17D 0.9800 ?
C17A H17E 0.9800 ?
C17A H17F 0.9800 ?
C1B C2B 1.385(2) ?
C1B H1B 0.9500 ?
C2B C3B 1.381(3) ?
C2B H2B 0.9500 ?
C3B C4B 1.389(3) ?
C3B H3B 0.9500 ?
C4B C5B 1.386(2) ?
C4B H4B 0.9500 ?
C5B C6B 1.506(2) ?
C6B H6B1 0.9900 ?
C6B H6B2 0.9900 ?
C7B C10B 1.544(2) ?
C7B H7B1 0.9800 ?
C7B H7B2 0.9800 ?
C7B H7B3 0.9800 ?
C8B C10B 1.540(2) ?
C8B H8B1 0.9800 ?
C8B H8B2 0.9800 ?
C8B H8B3 0.9800 ?
C9B C10B 1.543(2) ?
C9B H9B1 0.9800 ?
C9B H9B2 0.9800 ?
C9B H9B3 0.9800 ?
C10B C11B 1.523(2) ?
C11B C12B 1.384(2) ?
C12B C13B 1.399(2) ?
C12B H12B 0.9500 ?
C13B C14B 1.513(2) ?
C14B C17B 1.533(2) ?
C14B C16B 1.538(2) ?
C14B C15B 1.539(2) ?
C15B H15G 0.9800 ?
C15B H15H 0.9800 ?
C15B H15I 0.9800 ?
C16B H16G 0.9800 ?
C16B H16H 0.9800 ?
C16B H16I 0.9800 ?
C17B H17G 0.9800 ?
C17B H17H 0.9800 ?
C17B H17I 0.9800 ?
C1S Cl2 1.7560(19) ?
C1S Cl1 1.769(2) ?
C1S H1S1 0.9900 ?
C1S H1S2 0.9900 ?

loop_
_geom_torsion_atom_site_label_1
_geom_torsion_atom_site_label_2
_geom_torsion_atom_site_label_3
_geom_torsion_atom_site_label_4
_geom_torsion
N3 Ni1 N1 C1 -143.10(13)
Br2 Ni1 N1 C1 -13.15(13)
Br1 Ni1 N1 C1 112.42(12)
N3 Ni1 N1 C5 33.05(12)
Br2 Ni1 N1 C5 163.00(11)
Br1 Ni1 N1 C5 -71.44(12)
C11 N2 N3 C13 0.31(17)
C6 N2 N3 C13 172.98(13)
C11 N2 N3 Ni1 173.94(10)
C6 N2 N3 Ni1 -13.39(17)
N1 Ni1 N3 C13 141.97(16)
Br2 Ni1 N3 C13 31.17(18)
Br1 Ni1 N3 C13 -110.73(15)
N1 Ni1 N3 N2 -29.13(11)
Br2 Ni1 N3 N2 -139.93(9)
Br1 Ni1 N3 N2 78.17(10)
N3A Ni1A N1A C1A -143.22(12)
Br2A Ni1A N1A C1A -17.66(13)
Br1A Ni1A N1A C1A 109.53(12)
N3A Ni1A N1A C5A 34.16(12)
Br2A Ni1A N1A C5A 159.72(11)
Br1A Ni1A N1A C5A -73.09(12)
C11A N2A N3A C13A 0.70(16)
C6A N2A N3A C13A 172.16(13)
C11A N2A N3A Ni1A 175.13(10)
C6A N2A N3A Ni1A -13.42(16)
N1A Ni1A N3A C13A 143.02(15)
Br2A Ni1A N3A C13A 36.15(16)
Br1A Ni1A N3A C13A -107.76(15)
N1A Ni1A N3A N2A -29.35(11)
Br2A Ni1A N3A N2A -136.23(9)
Br1A Ni1A N3A N2A 79.86(10)
N3B Ni1B N1B C1B 149.21(13)
Br2B Ni1B N1B C1B 19.58(13)
Br1B Ni1B N1B C1B -107.86(12)
N3B Ni1B N1B C5B -30.00(12)
Br2B Ni1B N1B C5B -159.64(11)
Br1B Ni1B N1B C5B 72.92(12)
C11B N2B N3B C13B -1.09(16)
C6B N2B N3B C13B -171.27(13)
C11B N2B N3B Ni1B -177.18(10)
C6B N2B N3B Ni1B 12.64(17)
N1B Ni1B N3B C13B -147.44(15)
Br2B Ni1B N3B C13B -38.07(17)
Br1B Ni1B N3B C13B 107.51(14)
N1B Ni1B N3B N2B 27.29(11)
Br2B Ni1B N3B N2B 136.66(9)
Br1B Ni1B N3B N2B -77.76(10)
C5 N1 C1 C2 -0.5(2)
Ni1 N1 C1 C2 175.72(13)
N1 C1 C2 C3 -0.1(3)
C1 C2 C3 C4 0.9(3)
C2 C3 C4 C5 -1.1(3)
C1 N1 C5 C4 0.2(2)
Ni1 N1 C5 C4 -176.05(13)
C1 N1 C5 C6 -178.11(14)
Ni1 N1 C5 C6 5.60(19)
C3 C4 C5 N1 0.5(3)
C3 C4 C5 C6 178.77(16)
C11 N2 C6 C5 -121.26(17)
N3 N2 C6 C5 67.68(17)
N1 C5 C6 N2 -62.44(18)
C4 C5 C6 N2 119.22(17)
N3 N2 C11 C12 -0.40(17)
C6 N2 C11 C12 -171.89(15)
N3 N2 C11 C10 -178.88(14)
C6 N2 C11 C10 9.6(3)
C9 C10 C11 N2 171.68(15)
C7 C10 C11 N2 55.1(2)
C8 C10 C11 N2 -69.6(2)
C9 C10 C11 C12 -6.5(2)
C7 C10 C11 C12 -123.07(18)
C8 C10 C11 C12 112.26(18)
N2 C11 C12 C13 0.32(17)
C10 C11 C12 C13 178.75(15)
N2 N3 C13 C12 -0.09(17)
Ni1 N3 C13 C12 -171.89(12)
N2 N3 C13 C14 179.73(14)
Ni1 N3 C13 C14 7.9(2)
C11 C12 C13 N3 -0.14(18)
C11 C12 C13 C14 -179.95(15)
N3 C13 C14 C17 42.9(2)
C12 C13 C14 C17 -137.28(17)
N3 C13 C14 C15 161.80(15)
C12 C13 C14 C15 -18.4(2)
N3 C13 C14 C16 -79.14(19)
C12 C13 C14 C16 100.65(19)
C5A N1A C1A C2A 0.8(2)
Ni1A N1A C1A C2A 178.22(12)
N1A C1A C2A C3A -0.8(3)
C1A C2A C3A C4A 0.3(3)
C2A C3A C4A C5A 0.1(3)
C1A N1A C5A C4A -0.4(2)
Ni1A N1A C5A C4A -177.81(12)
C1A N1A C5A C6A -178.52(14)
Ni1A N1A C5A C6A 4.04(19)
C3A C4A C5A N1A -0.1(3)
C3A C4A C5A C6A 177.95(16)
C11A N2A C6A C5A -123.42(17)
N3A N2A C6A C5A 67.04(17)
N1A C5A C6A N2A -61.10(19)
C4A C5A C6A N2A 120.76(17)
N3A N2A C11A C12A -1.03(17)
C6A N2A C11A C12A -171.05(15)
N3A N2A C11A C10A 178.28(14)
C6A N2A C11A C10A 8.3(3)
C9A C10A C11A N2A 175.13(15)
C7A C10A C11A N2A 57.0(2)
C8A C10A C11A N2A -67.1(2)
C9A C10A C11A C12A -5.7(2)
C7A C10A C11A C12A -123.81(19)
C8A C10A C11A C12A 112.00(19)
N2A C11A C12A C13A 0.94(17)
C10A C11A C12A C13A -178.34(15)
N2A N3A C13A C12A -0.08(17)
Ni1A N3A C13A C12A -173.10(12)
N2A N3A C13A C14A 179.98(13)
Ni1A N3A C13A C14A 7.0(2)
C11A C12A C13A N3A -0.54(18)
C11A C12A C13A C14A 179.39(15)
N3A C13A C14A C17A 39.1(2)
C12A C13A C14A C17A -140.80(16)
N3A C13A C14A C16A -83.30(18)
C12A C13A C14A C16A 96.78(19)
N3A C13A C14A C15A 157.98(15)
C12A C13A C14A C15A -21.9(2)
C5B N1B C1B C2B 0.5(2)
Ni1B N1B C1B C2B -178.74(13)
N1B C1B C2B C3B 0.6(3)
C1B C2B C3B C4B -0.8(3)
C2B C3B C4B C5B -0.1(3)
C1B N1B C5B C4B -1.3(2)
Ni1B N1B C5B C4B 177.91(12)
C1B N1B C5B C6B 174.11(14)
Ni1B N1B C5B C6B -6.65(19)
C3B C4B C5B N1B 1.1(3)
C3B C4B C5B C6B -174.16(15)
C11B N2B C6B C5B 128.44(17)
N3B N2B C6B C5B -63.64(17)
N1B C5B C6B N2B 60.28(19)
C4B C5B C6B N2B -124.27(16)
N3B N2B C11B C12B 1.30(17)
C6B N2B C11B C12B 169.83(15)
N3B N2B C11B C10B -179.03(14)
C6B N2B C11B C10B -10.5(3)
C8B C10B C11B N2B -177.05(15)
C9B C10B C11B N2B 64.9(2)
C7B C10B C11B N2B -59.1(2)
C8B C10B C11B C12B 2.5(2)
C9B C10B C11B C12B -115.47(19)
C7B C10B C11B C12B 120.54(18)
N2B C11B C12B C13B -0.99(17)
C10B C11B C12B C13B 179.35(15)
N2B N3B C13B C12B 0.42(17)
Ni1B N3B C13B C12B 175.62(11)
N2B N3B C13B C14B -179.71(13)
Ni1B N3B C13B C14B -4.5(2)
C11B C12B C13B N3B 0.36(18)
C11B C12B C13B C14B -179.50(15)
N3B C13B C14B C17B -163.03(14)
C12B C13B C14B C17B 16.8(2)
N3B C13B C14B C16B 77.71(18)
C12B C13B C14B C16B -102.45(19)
N3B C13B C14B C15B -44.3(2)
C12B C13B C14B C15B 135.53(17)
